data_7123172
loop_
_publ_author_name
'Li, Dan'
'Yang, Hu'
'Zheng, Ji'
'Peng, Su-Kao'
'Zhu, Xiao-Wei'
'Wan, Meng-Yan'
'Lu, Weigang'

_publ_section_title
;
 A Chemopalette Strategy for White Light by Modulating Monomeric and
 Excimeric Phosphorescence of a Simple Cu(I) Cyclic Trinuclear Unit
;
_journal_name_full 'Chemical Communications'
_journal_paper_doi 10.1039/C9CC00716D
_journal_year 2019
_chemical_formula_moiety 'C9 H6 Cl3 Cu3 N6'
_chemical_formula_sum 'C9 H6 Cl3 Cu3 N6'
_chemical_formula_weight 495.17
_space_group_crystal_system orthorhombic
_space_group_IT_number 61
_space_group_name_Hall '-P 2ac 2ab'
_space_group_name_H-M_alt 'P b c a'
_symmetry_space_group_name_Hall '-P 2ac 2ab'
_symmetry_space_group_name_H-M 'P b c a'
_atom_sites_solution_hydrogens geom
_atom_sites_solution_primary direct
_audit_creation_date 2019-02-16
_audit_creation_method
;
Olex2 1.2
(compiled 2018.05.29 svn.r3508 for OlexSys, GUI svn.r5506)
;
_audit_update_record
;
2019-02-16 deposited with the CCDC.    2019-03-21 downloaded from the CCDC.
;
_cell_angle_alpha 90
_cell_angle_beta 90
_cell_angle_gamma 90
_cell_formula_units_Z 8
_cell_length_a 17.5436(11)
_cell_length_b 8.6121(6)
_cell_length_c 19.0546(10)
_cell_measurement_reflns_used 4509
_cell_measurement_temperature 300(1)
_cell_measurement_theta_max 76.3800
_cell_measurement_theta_min 5.0210
_cell_volume 2878.9(3)
_computing_cell_refinement 'CrysAlisPro 1.171.39.33c (Rigaku OD, 2017)'
_computing_data_collection 'CrysAlisPro 1.171.39.33c (Rigaku OD, 2017)'
_computing_data_reduction 'CrysAlisPro 1.171.39.33c (Rigaku OD, 2017)'
_computing_molecular_graphics 'Olex2 (Dolomanov et al., 2009)'
_computing_publication_material 'Olex2 (Dolomanov et al., 2009)'
_computing_structure_refinement 'XL (Sheldrick, 2008)'
_computing_structure_solution 'XS (Sheldrick, 2008)'
_diffrn_ambient_environment air
_diffrn_ambient_temperature 300(1)
_diffrn_detector 'CCD plate'
_diffrn_measured_fraction_theta_full 0.985
_diffrn_measured_fraction_theta_max 0.947
_diffrn_measurement_details
;
List of Runs (angles in degrees, time in seconds):

  # Type    Start    End  Width  t~exp~   \w     \q     \k     \f   Frames
#--------------------------------------------------------------------------
  1  \w      6.00  31.00   0.50    4.21    --   -0.90  21.00 -47.00   50
  2  \w    -29.00  -4.00   0.50    4.21    --    0.90 -21.00 145.00   50
  3  \w     52.00  77.00   0.50   16.82    --  105.10 -21.00 145.00   50
  4  \w    108.00 180.00   0.50   16.82    --  105.10  21.00 -47.00  144
  5  \w    -31.00  39.00   0.50    4.21    --    0.90  82.00 -90.00  140
  6  \w     -8.00  39.00   0.50    4.21    --    0.90  82.00   0.00   94
  7  \w     16.00 138.00   0.50   16.82    --  105.10 -77.00  30.00  244
  8  \w     73.00 194.00   0.50   16.82    --  105.10  19.00  30.00  242
  9  \w    145.00 170.00   0.50   16.82    --  105.10  82.00-150.00   50
 10  \w     92.00 125.00   0.50   16.82    --  105.10 -57.00 -30.00   66
;
_diffrn_measurement_device 'four-circle diffractometer'
_diffrn_measurement_device_type 'XtaLAB AFC12 (RINC): Kappa single'
_diffrn_measurement_method '\w scans'
_diffrn_orient_matrix_type 'CrysAlisPro convention (1999,Acta A55,543-557)'
_diffrn_orient_matrix_UB_11 0.0167205000
_diffrn_orient_matrix_UB_12 -0.0310724000
_diffrn_orient_matrix_UB_13 -0.0781024000
_diffrn_orient_matrix_UB_21 0.0836832000
_diffrn_orient_matrix_UB_22 -0.0357731000
_diffrn_orient_matrix_UB_23 0.0179811000
_diffrn_orient_matrix_UB_31 -0.0204404000
_diffrn_orient_matrix_UB_32 -0.1726093000
_diffrn_orient_matrix_UB_33 0.0104596000
_diffrn_radiation_monochromator mirror
_diffrn_radiation_probe x-ray
_diffrn_radiation_type CuK\a
_diffrn_radiation_wavelength 1.54184
_diffrn_reflns_av_R_equivalents 0.0456
_diffrn_reflns_av_unetI/netI 0.0385
_diffrn_reflns_Laue_measured_fraction_full 0.985
_diffrn_reflns_Laue_measured_fraction_max 0.947
_diffrn_reflns_limit_h_max 21
_diffrn_reflns_limit_h_min -21
_diffrn_reflns_limit_k_max 6
_diffrn_reflns_limit_k_min -10
_diffrn_reflns_limit_l_max 23
_diffrn_reflns_limit_l_min -21
_diffrn_reflns_number 9360
_diffrn_reflns_point_group_measured_fraction_full 0.985
_diffrn_reflns_point_group_measured_fraction_max 0.947
_diffrn_reflns_theta_full 67.684
_diffrn_reflns_theta_max 77.809
_diffrn_reflns_theta_min 4.641
_diffrn_source 'Rotating-anode X-ray tube (dual wavelength)'
_diffrn_source_type 'Rigaku (Cu) X-ray DW Source'
_exptl_absorpt_coefficient_mu 10.276
_exptl_absorpt_correction_T_max 1.00000
_exptl_absorpt_correction_T_min 0.42035
_exptl_absorpt_correction_type multi-scan
_exptl_absorpt_process_details
;
CrysAlisPro 1.171.39.33c (Rigaku Oxford Diffraction, 2017)
Empirical absorption correction using spherical harmonics,
 implemented in SCALE3 ABSPACK scaling algorithm.
;
_exptl_crystal_colour 'clear light colourless'
_exptl_crystal_colour_lustre clear
_exptl_crystal_colour_modifier light
_exptl_crystal_colour_primary colourless
_exptl_crystal_density_diffrn 2.285
_exptl_crystal_description needle
_exptl_crystal_F_000 1920
_exptl_crystal_size_max 0.15
_exptl_crystal_size_mid 0.13
_exptl_crystal_size_min 0.11
_refine_diff_density_max 0.619
_refine_diff_density_min -0.449
_refine_diff_density_rms 0.111
_refine_ls_extinction_method none
_refine_ls_goodness_of_fit_ref 1.063
_refine_ls_hydrogen_treatment constr
_refine_ls_matrix_type full
_refine_ls_number_parameters 190
_refine_ls_number_reflns 2916
_refine_ls_number_restraints 0
_refine_ls_restrained_S_all 1.063
_refine_ls_R_factor_all 0.0777
_refine_ls_R_factor_gt 0.0546
_refine_ls_shift/su_max 0.000
_refine_ls_shift/su_mean 0.000
_refine_ls_structure_factor_coef Fsqd
_refine_ls_weighting_details 'w=1/[\s^2^(Fo^2^)+(0.0834P)^2^+3.3182P] where P=(Fo^2^+2Fc^2^)/3'
_refine_ls_weighting_scheme calc
_refine_ls_wR_factor_gt 0.1442
_refine_ls_wR_factor_ref 0.1583
_reflns_Friedel_coverage 0.000
_reflns_number_gt 2123
_reflns_number_total 2916
_reflns_threshold_expression 'I > 2\s(I)'
_cod_data_source_file c9cc00716d2.cif
_cod_data_source_block cl-beta-300k
_cod_database_code 7123172
_shelx_shelxl_version_number 2016/6
_chemical_oxdiff_formula 'Cu C H N Cl'
_shelx_space_group_comment
;
The symmetry employed for this shelxl refinement is uniquely defined
by the following loop, which should always be used as a source of
symmetry information in preference to the above space-group names.
They are only intended as comments.
;
_shelx_estimated_absorpt_t_max 0.398
_shelx_estimated_absorpt_t_min 0.308
_reflns_odcompleteness_completeness 98.57
_reflns_odcompleteness_iscentric 1
_reflns_odcompleteness_theta 66.97
_olex2_refinement_description
;
1. Fixed Uiso
 At 1.2 times of:
  All C(H) groups
2.a Aromatic/amide H refined with riding coordinates:
 C2(H2), C3(H3), C4(H4), C6(H6), C7(H7), C9(H9)
;
_olex2_submission_original_sample_id Cl-beta-300K
_olex2_submission_special_instructions 'No special instructions were received'
_oxdiff_exptl_absorpt_empirical_details
;
Empirical correction (ABSPACK) includes:
- Absorption correction using spherical harmonics
- Frame scaling
;
_oxdiff_exptl_absorpt_empirical_full_max 2.758
_oxdiff_exptl_absorpt_empirical_full_min 0.534

loop_
_space_group_symop_operation_xyz
'x, y, z'
'-x+1/2, -y, z+1/2'
'x+1/2, -y+1/2, -z'
'-x, y+1/2, -z+1/2'
'-x, -y, -z'
'x-1/2, y, -z-1/2'
'-x-1/2, y-1/2, z'
'x, -y-1/2, z-1/2'

loop_
_atom_site_label
_atom_site_type_symbol
_atom_site_fract_x
_atom_site_fract_y
_atom_site_fract_z
_atom_site_U_iso_or_equiv
_atom_site_adp_type
_atom_site_occupancy
_atom_site_site_symmetry_order
_atom_site_calc_flag
_atom_site_refinement_flags_posn
Cu1 Cu -0.02941(5) 0.72983(10) -0.06546(5) 0.0599(3) Uani 1 1 d .
Cu2 Cu 0.11219(5) 0.51511(10) -0.01354(4) 0.0587(3) Uani 1 1 d .
Cu3 Cu 0.03345(5) 0.77154(10) 0.08955(5) 0.0611(3) Uani 1 1 d .
Cl1 Cl -0.22133(9) 1.17761(18) 0.06141(10) 0.0770(5) Uani 1 1 d .
Cl2 Cl 0.22551(9) 0.4118(2) 0.26074(8) 0.0739(4) Uani 1 1 d .
Cl3 Cl 0.09179(9) 0.44234(18) -0.30802(7) 0.0681(4) Uani 1 1 d .
N1 N -0.0517(3) 0.8862(5) 0.0612(2) 0.0551(10) Uani 1 1 d .
N2 N -0.0816(3) 0.8588(5) -0.0035(3) 0.0577(11) Uani 1 1 d .
N3 N 0.0264(2) 0.6125(5) -0.1295(3) 0.0537(10) Uani 1 1 d .
N4 N 0.0816(3) 0.5127(5) -0.1075(2) 0.0535(10) Uani 1 1 d .
N5 N 0.1430(3) 0.5322(5) 0.0798(2) 0.0550(11) Uani 1 1 d .
N6 N 0.1137(3) 0.6469(5) 0.1204(3) 0.0573(11) Uani 1 1 d .
C1 C -0.1517(3) 1.0394(6) 0.0472(3) 0.0558(13) Uani 1 1 d .
C2 C -0.1426(3) 0.9529(6) -0.0118(3) 0.0581(13) Uani 1 1 d .
H2 H -0.173394 0.957557 -0.051422 0.070 Uiso 1 1 calc R
C3 C -0.0942(4) 0.9958(6) 0.0923(3) 0.0606(14) Uani 1 1 d .
H3 H -0.086277 1.035641 0.137104 0.073 Uiso 1 1 calc R
C4 C 0.0214(3) 0.6004(7) -0.1993(3) 0.0551(13) Uani 1 1 d .
H4 H -0.012264 0.655297 -0.227634 0.066 Uiso 1 1 calc R
C5 C 0.0739(3) 0.4939(6) -0.2223(3) 0.0522(12) Uani 1 1 d .
C6 C 0.1102(3) 0.4410(7) -0.1633(3) 0.0541(12) Uani 1 1 d .
H6 H 0.148668 0.366697 -0.162503 0.065 Uiso 1 1 calc R
C7 C 0.1846(3) 0.4396(7) 0.1203(3) 0.0541(12) Uani 1 1 d .
H7 H 0.210791 0.352103 0.104868 0.065 Uiso 1 1 calc R
C8 C 0.1834(3) 0.4922(6) 0.1882(3) 0.0536(12) Uani 1 1 d .
C9 C 0.1378(3) 0.6235(7) 0.1864(3) 0.0592(13) Uani 1 1 d .
H9 H 0.125841 0.685470 0.224848 0.071 Uiso 1 1 calc R

loop_
_atom_site_aniso_label
_atom_site_aniso_U_11
_atom_site_aniso_U_22
_atom_site_aniso_U_33
_atom_site_aniso_U_23
_atom_site_aniso_U_13
_atom_site_aniso_U_12
Cu1 0.0628(5) 0.0602(5) 0.0566(5) -0.0047(4) 0.0065(4) 0.0058(4)
Cu2 0.0682(6) 0.0639(5) 0.0442(4) 0.0011(4) -0.0009(4) -0.0011(4)
Cu3 0.0644(5) 0.0556(5) 0.0633(6) 0.0022(4) -0.0038(4) 0.0058(4)
Cl1 0.0666(9) 0.0666(9) 0.0977(12) -0.0036(8) 0.0169(8) 0.0136(7)
Cl2 0.0701(9) 0.0958(12) 0.0558(7) 0.0099(8) -0.0090(6) 0.0073(8)
Cl3 0.0862(10) 0.0728(9) 0.0453(7) -0.0099(6) -0.0003(6) -0.0048(7)
N1 0.062(3) 0.049(2) 0.054(3) 0.003(2) 0.006(2) 0.001(2)
N2 0.059(3) 0.054(3) 0.059(3) -0.003(2) 0.005(2) 0.001(2)
N3 0.059(2) 0.048(2) 0.054(3) -0.002(2) 0.002(2) -0.0003(19)
N4 0.059(3) 0.052(3) 0.049(2) 0.000(2) 0.002(2) 0.001(2)
N5 0.055(3) 0.061(3) 0.049(2) 0.001(2) 0.0008(19) 0.001(2)
N6 0.067(3) 0.050(2) 0.054(3) -0.004(2) -0.004(2) 0.000(2)
C1 0.050(3) 0.050(3) 0.067(3) 0.003(3) 0.012(2) 0.002(2)
C2 0.054(3) 0.059(3) 0.061(3) 0.003(3) -0.001(2) 0.007(2)
C3 0.067(3) 0.055(3) 0.060(3) -0.008(3) 0.010(3) -0.001(3)
C4 0.057(3) 0.062(3) 0.046(3) 0.005(3) -0.006(2) 0.001(2)
C5 0.056(3) 0.056(3) 0.045(3) -0.001(2) 0.000(2) -0.009(2)
C6 0.058(3) 0.058(3) 0.046(3) -0.003(2) 0.000(2) 0.008(2)
C7 0.054(3) 0.057(3) 0.051(3) 0.002(2) 0.002(2) 0.001(2)
C8 0.049(3) 0.062(3) 0.049(3) 0.001(2) -0.004(2) -0.004(2)
C9 0.063(3) 0.066(3) 0.048(3) -0.006(3) -0.002(2) 0.001(3)

loop_
_atom_type_symbol
_atom_type_description
_atom_type_scat_dispersion_real
_atom_type_scat_dispersion_imag
_atom_type_scat_source
C C 0.0181 0.0091 'International Tables Vol C Tables 4.2.6.8 and 6.1.1.4'
H H 0.0000 0.0000 'International Tables Vol C Tables 4.2.6.8 and 6.1.1.4'
N N 0.0311 0.0180 'International Tables Vol C Tables 4.2.6.8 and 6.1.1.4'
Cl Cl 0.3639 0.7018 'International Tables Vol C Tables 4.2.6.8 and 6.1.1.4'
Cu Cu -1.9646 0.5888 'International Tables Vol C Tables 4.2.6.8 and 6.1.1.4'

loop_
_geom_angle_atom_site_label_1
_geom_angle_atom_site_label_2
_geom_angle_atom_site_label_3
_geom_angle
_geom_angle_site_symmetry_3
N2 Cu1 Cu2 82.06(15) 5_565
N2 Cu1 N3 176.1(2) .
N3 Cu1 Cu2 101.77(14) 5_565
N4 Cu2 Cu1 109.72(14) 5_565
N5 Cu2 Cu1 73.39(15) 5_565
N5 Cu2 N4 176.1(2) .
N6 Cu3 N1 176.0(2) .
N2 N1 Cu3 118.6(4) .
C3 N1 Cu3 133.4(5) .
C3 N1 N2 107.9(5) .
N1 N2 Cu1 119.2(4) .
C2 N2 Cu1 132.4(4) .
C2 N2 N1 107.9(5) .
N4 N3 Cu1 121.0(4) .
C4 N3 Cu1 131.2(4) .
C4 N3 N4 107.7(4) .
N3 N4 Cu2 119.5(3) .
C6 N4 Cu2 131.6(4) .
C6 N4 N3 108.4(4) .
N6 N5 Cu2 119.5(4) .
C7 N5 Cu2 131.7(4) .
C7 N5 N6 108.3(5) .
N5 N6 Cu3 121.6(4) .
C9 N6 Cu3 128.3(4) .
C9 N6 N5 107.8(5) .
C2 C1 Cl1 126.2(5) .
C2 C1 C3 106.3(5) .
C3 C1 Cl1 127.4(5) .
N2 C2 C1 109.0(5) .
N1 C3 C1 108.8(6) .
N3 C4 C5 109.0(5) .
C4 C5 Cl3 126.7(4) .
C6 C5 Cl3 127.5(4) .
C6 C5 C4 105.8(5) .
N4 C6 C5 109.1(5) .
N5 C7 C8 109.9(5) .
C7 C8 Cl2 128.4(5) .
C7 C8 C9 104.9(5) .
C9 C8 Cl2 126.7(5) .
N6 C9 C8 109.1(5) .

loop_
_geom_bond_atom_site_label_1
_geom_bond_atom_site_label_2
_geom_bond_distance
_geom_bond_site_symmetry_2
Cu1 Cu2 2.9706(12) 5_565
Cu1 N2 1.862(5) .
Cu1 N3 1.863(5) .
Cu2 N4 1.868(5) .
Cu2 N5 1.865(5) .
Cu3 N1 1.870(5) .
Cu3 N6 1.866(5) .
Cl1 C1 1.727(5) .
Cl2 C8 1.714(6) .
Cl3 C5 1.722(5) .
N1 N2 1.360(7) .
N1 C3 1.342(7) .
N2 C2 1.350(7) .
N3 N4 1.361(6) .
N3 C4 1.336(7) .
N4 C6 1.329(7) .
N5 N6 1.355(6) .
N5 C7 1.328(7) .
N6 C9 1.342(7) .
C1 C2 1.358(8) .
C1 C3 1.377(9) .
C4 C5 1.372(8) .
C5 C6 1.369(7) .
C7 C8 1.370(8) .
C8 C9 1.385(8) .
